data_4324147
loop_
_publ_author_name
'Werner Uhl'
'Thomas Abel'
'Elke Hagemeier'
'Alexander Hepp'
'Marcus Layh'
'Babak Rezaeirad'
'Heinrich Luftmann'

_publ_section_title
;
 Oligonuclear Gallium Nitrogen Cage Compounds: Molecular Intermediates on
 the Way from Gallium Hydrazides to Gallium Nitride
;
_journal_name_full 'Inorganic Chemistry'
_journal_page_first 325
_journal_page_last 335
_journal_paper_doi 10.1021/ic1019839
_journal_volume 50
_journal_year 2011
_chemical_formula_sum 'C7 H21 Ga N2'
_chemical_formula_weight 202.98
_chemical_name_systematic
; 
 ? 
;
_space_group_IT_number 31
_symmetry_cell_setting orthorhombic
_symmetry_space_group_name_Hall 'P 2ac -2'
_symmetry_space_group_name_H-M 'P m n 21'
_atom_sites_solution_hydrogens geom
_atom_sites_solution_primary direct
_atom_sites_solution_secondary difmap
_audit_creation_method SHELXL-97
_cell_angle_alpha 90.00
_cell_angle_beta 90.00
_cell_angle_gamma 90.00
_cell_formula_units_Z 2
_cell_length_a 9.2964(17)
_cell_length_b 9.0062(16)
_cell_length_c 6.5079(12)
_cell_measurement_reflns_used 990
_cell_measurement_temperature 153(2)
_cell_measurement_theta_max 29.948
_cell_measurement_theta_min 3.823
_cell_volume 544.88(17)
_computing_cell_refinement 'Bruker SAINT+'
_computing_data_collection 'Bruker SMART'
_computing_data_reduction 'Bruker SHELXTL'
_computing_molecular_graphics 'Bruker SHELXTL'
_computing_publication_material 'Bruker SHELXTL'
_computing_structure_refinement 'SHELXL-97 (Sheldrick, 1997)'
_computing_structure_solution 'SHELXS-97 (Sheldrick, 1990)'
_diffrn_ambient_temperature 153(2)
_diffrn_measured_fraction_theta_full 0.997
_diffrn_measured_fraction_theta_max 0.997
_diffrn_measurement_device_type 'CCD area detector'
_diffrn_measurement_method 'omega scans'
_diffrn_radiation_monochromator graphite
_diffrn_radiation_source 'rotating anode'
_diffrn_radiation_type MoK\a
_diffrn_radiation_wavelength 0.71073
_diffrn_reflns_av_R_equivalents 0.0315
_diffrn_reflns_av_sigmaI/netI 0.0355
_diffrn_reflns_limit_h_max 12
_diffrn_reflns_limit_h_min -13
_diffrn_reflns_limit_k_max 12
_diffrn_reflns_limit_k_min -12
_diffrn_reflns_limit_l_max 9
_diffrn_reflns_limit_l_min -9
_diffrn_reflns_number 5992
_diffrn_reflns_theta_full 29.99
_diffrn_reflns_theta_max 29.99
_diffrn_reflns_theta_min 2.26
_exptl_absorpt_coefficient_mu 2.471
_exptl_absorpt_correction_T_max 0.9522
_exptl_absorpt_correction_T_min 0.6647
_exptl_absorpt_correction_type empirical
_exptl_absorpt_process_details SADABS
_exptl_crystal_colour colourless
_exptl_crystal_density_diffrn 1.237
_exptl_crystal_density_method 'not measured'
_exptl_crystal_description plate
_exptl_crystal_F_000 216
_exptl_crystal_size_max 0.18
_exptl_crystal_size_mid 0.09
_exptl_crystal_size_min 0.02
_refine_diff_density_max 0.479
_refine_diff_density_min -0.222
_refine_diff_density_rms 0.061
_refine_ls_abs_structure_details 'Flack H D (1983), Acta Cryst. A39, 876-881'
_refine_ls_abs_structure_Flack 0.081(16)
_refine_ls_extinction_method none
_refine_ls_goodness_of_fit_ref 1.029
_refine_ls_hydrogen_treatment mixed
_refine_ls_matrix_type full
_refine_ls_number_parameters 63
_refine_ls_number_reflns 1659
_refine_ls_number_restraints 1
_refine_ls_restrained_S_all 1.029
_refine_ls_R_factor_all 0.0250
_refine_ls_R_factor_gt 0.0233
_refine_ls_shift/su_max 0.002
_refine_ls_shift/su_mean 0.000
_refine_ls_structure_factor_coef Fsqd
_refine_ls_weighting_details 'calc w=1/[\s^2^(Fo^2^)+(0.0214P)^2^+0.0000P] where P=(Fo^2^+2Fc^2^)/3'
_refine_ls_weighting_scheme calc
_refine_ls_wR_factor_gt 0.0497
_refine_ls_wR_factor_ref 0.0502
_reflns_number_gt 1572
_reflns_number_total 1659
_reflns_threshold_expression >2sigma(I)
_cod_data_source_file ic1019839_si_001_1.cif
_cod_data_source_block sad1
_cod_database_code 4324147

loop_
_symmetry_equiv_pos_as_xyz
'x, y, z'
'-x+1/2, -y, z+1/2'
'-x, y, z'
'x+1/2, -y, z+1/2'

loop_
_atom_site_label
_atom_site_type_symbol
_atom_site_fract_x
_atom_site_fract_y
_atom_site_fract_z
_atom_site_U_iso_or_equiv
_atom_site_adp_type
_atom_site_occupancy
_atom_site_symmetry_multiplicity
_atom_site_calc_flag
_atom_site_refinement_flags
_atom_site_disorder_assembly
_atom_site_disorder_group
Ga1 Ga 0.0000 0.89315(2) 0.89572(3) 0.02027(7) Uani 1 2 d S . .
C11 C 0.0000 0.8174(4) 1.1808(4) 0.0363(6) Uani 1 2 d S . .
H11A H -0.0271 0.7145 1.1808 0.044 Uiso 0.50 1 calc PR . .
H11B H -0.0674 0.8731 1.2615 0.044 Uiso 0.50 1 calc PR . .
H11C H 0.0945 0.8277 1.2384 0.044 Uiso 0.50 1 calc PR . .
C12 C 0.1817(2) 0.8687(2) 0.7387(3) 0.0300(4) Uani 1 1 d . . .
H12A H 0.2613 0.8633 0.8325 0.036 Uiso 1 1 calc R . .
H12B H 0.1945 0.9521 0.6485 0.036 Uiso 1 1 calc R . .
H12C H 0.1772 0.7791 0.6592 0.036 Uiso 1 1 calc R . .
N1 N 0.0000 1.1254(2) 0.9408(3) 0.0236(6) Uani 1 2 d S . .
H11 H 0.070(2) 1.156(3) 1.018(3) 0.025(5) Uiso 1 1 d . . .
N2 N 0.0000 1.2023(2) 0.7466(4) 0.0299(5) Uani 1 2 d S . .
H2A H -0.0832 1.1715 0.6703 0.036 Uiso 0.25 1 calc PR . .
H2B H 0.0832 1.1715 0.6703 0.036 Uiso 0.25 1 calc PR . .
CT1 C 0.0000 1.3662(3) 0.7581(5) 0.0254(5) Uani 1 2 d S . .
CT11 C -0.1338(2) 1.4240(2) 0.8652(6) 0.0402(8) Uani 1 1 d . . .
HT1A H -0.2178 1.3825 0.8012 0.048 Uiso 1 1 calc R . .
HT1B H -0.1368 1.5302 0.8548 0.048 Uiso 1 1 calc R . .
HT1C H -0.1315 1.3957 1.0074 0.048 Uiso 1 1 calc R . .
CT12 C 0.0000 1.4167(4) 0.5344(5) 0.0423(8) Uani 1 2 d S . .
HT1D H 0.0723 1.3631 0.4596 0.051 Uiso 0.50 1 calc PR . .
HT1E H 0.0203 1.5211 0.5280 0.051 Uiso 0.50 1 calc PR . .
HT1F H -0.0926 1.3977 0.4746 0.051 Uiso 0.50 1 calc PR . .

loop_
_atom_site_aniso_label
_atom_site_aniso_U_11
_atom_site_aniso_U_22
_atom_site_aniso_U_33
_atom_site_aniso_U_23
_atom_site_aniso_U_13
_atom_site_aniso_U_12
Ga1 0.02039(11) 0.01819(11) 0.02222(11) 0.0012(2) 0.000 0.000
C11 0.0474(17) 0.0339(16) 0.0277(15) 0.0073(12) 0.000 0.000
C12 0.0271(10) 0.0300(10) 0.0330(11) -0.0008(8) 0.0034(8) 0.0033(7)
N1 0.0287(11) 0.0213(10) 0.0208(17) 0.0012(8) 0.000 0.000
N2 0.0457(15) 0.0202(11) 0.0239(12) 0.0015(10) 0.000 0.000
CT1 0.0217(12) 0.0193(12) 0.0351(15) 0.0044(10) 0.000 0.000
CT11 0.0341(9) 0.0285(9) 0.058(2) 0.0095(11) 0.0132(12) 0.0076(7)
CT12 0.053(2) 0.0370(17) 0.0373(17) 0.0153(13) 0.000 0.000

loop_
_atom_type_symbol
_atom_type_description
_atom_type_scat_dispersion_real
_atom_type_scat_dispersion_imag
_atom_type_scat_source
C C 0.0033 0.0016 'International Tables Vol C Tables 4.2.6.8 and 6.1.1.4'
H H 0.0000 0.0000 'International Tables Vol C Tables 4.2.6.8 and 6.1.1.4'
N N 0.0061 0.0033 'International Tables Vol C Tables 4.2.6.8 and 6.1.1.4'
Ga Ga 0.2307 1.6083 'International Tables Vol C Tables 4.2.6.8 and 6.1.1.4'

loop_
_geom_angle_atom_site_label_1
_geom_angle_atom_site_label_2
_geom_angle_atom_site_label_3
_geom_angle
_geom_angle_site_symmetry_1
_geom_angle_site_symmetry_3
_geom_angle_publ_flag
C11 Ga1 C12 116.39(7) . 3 ?
C11 Ga1 C12 116.39(7) . . ?
C12 Ga1 C12 116.51(13) 3 . ?
C11 Ga1 N1 102.22(11) . . ?
C12 Ga1 N1 100.43(6) 3 . ?
C12 Ga1 N1 100.43(6) . . ?
Ga1 C11 H11A 109.5 . . ?
Ga1 C11 H11B 109.5 . . ?
H11A C11 H11B 109.5 . . ?
Ga1 C11 H11C 109.5 . . ?
H11A C11 H11C 109.5 . . ?
H11B C11 H11C 109.5 . . ?
Ga1 C12 H12A 109.5 . . ?
Ga1 C12 H12B 109.5 . . ?
H12A C12 H12B 109.5 . . ?
Ga1 C12 H12C 109.5 . . ?
H12A C12 H12C 109.5 . . ?
H12B C12 H12C 109.5 . . ?
N2 N1 Ga1 110.73(15) . . ?
N2 N1 H11 110.8(15) . . ?
Ga1 N1 H11 113.3(15) . . ?
N1 N2 CT1 115.8(2) . . ?
N1 N2 H2A 108.3 . . ?
CT1 N2 H2A 108.3 . . ?
N1 N2 H2B 108.3 . . ?
CT1 N2 H2B 108.3 . . ?
H2A N2 H2B 107.4 . . ?
N2 CT1 CT11 111.46(14) . 3 ?
N2 CT1 CT11 111.46(14) . . ?
CT11 CT1 CT11 110.0(3) 3 . ?
N2 CT1 CT12 104.5(2) . . ?
CT11 CT1 CT12 109.63(18) 3 . ?
CT11 CT1 CT12 109.63(18) . . ?
CT1 CT11 HT1A 109.5 . . ?
CT1 CT11 HT1B 109.5 . . ?
HT1A CT11 HT1B 109.5 . . ?
CT1 CT11 HT1C 109.5 . . ?
HT1A CT11 HT1C 109.5 . . ?
HT1B CT11 HT1C 109.5 . . ?
CT1 CT12 HT1D 109.5 . . ?
CT1 CT12 HT1E 109.5 . . ?
HT1D CT12 HT1E 109.5 . . ?
CT1 CT12 HT1F 109.5 . . ?
HT1D CT12 HT1F 109.5 . . ?
HT1E CT12 HT1F 109.5 . . ?

loop_
_geom_bond_atom_site_label_1
_geom_bond_atom_site_label_2
_geom_bond_distance
_geom_bond_site_symmetry_2
_geom_bond_publ_flag
Ga1 C11 1.977(3) . ?
Ga1 C12 1.987(2) 3 ?
Ga1 C12 1.987(2) . ?
Ga1 N1 2.112(2) . ?
C11 H11A 0.9599 . ?
C11 H11B 0.9599 . ?
C11 H11C 0.9599 . ?
C12 H12A 0.9599 . ?
C12 H12B 0.9599 . ?
C12 H12C 0.9599 . ?
N1 N2 1.441(3) . ?
N1 H11 0.87(2) . ?
N2 CT1 1.477(3) . ?
N2 H2A 0.9600 . ?
N2 H2B 0.9600 . ?
CT1 CT11 1.518(3) 3 ?
CT1 CT11 1.518(3) . ?
CT1 CT12 1.525(4) . ?
CT11 HT1A 0.9599 . ?
CT11 HT1B 0.9599 . ?
CT11 HT1C 0.9599 . ?
CT12 HT1D 0.9599 . ?
CT12 HT1E 0.9599 . ?
CT12 HT1F 0.9599 . ?

loop_
_geom_torsion_atom_site_label_1
_geom_torsion_atom_site_label_2
_geom_torsion_atom_site_label_3
_geom_torsion_atom_site_label_4
_geom_torsion
_geom_torsion_site_symmetry_1
_geom_torsion_site_symmetry_2
_geom_torsion_site_symmetry_3
_geom_torsion_site_symmetry_4
_geom_torsion_publ_flag
C11 Ga1 N1 N2 180.0 . . . . ?
C12 Ga1 N1 N2 -59.84(6) 3 . . . ?
C12 Ga1 N1 N2 59.84(6) . . . . ?
Ga1 N1 N2 CT1 180.000(1) . . . . ?
N1 N2 CT1 CT11 61.7(2) . . . 3 ?
N1 N2 CT1 CT11 -61.7(2) . . . . ?
N1 N2 CT1 CT12 180.000(2) . . . . ?
